data_7153932
loop_
_publ_author_name
'Lesieur, Mathieu'
'Slawin, Alexandra M. Z.'
'Cazin, Catherine S. J.'

_publ_section_title
;
 [Pd(\m-Cl)Cl(IPr*)]2: a highly hindered pre-catalyst for the synthesis of
 tetra-ortho-substituted biaryls via Grignard reagent cross-coupling.
;
_journal_issue 30
_journal_name_full 'Organic &amp; biomolecular chemistry'
_journal_page_first 5586
_journal_page_last 5589
_journal_paper_doi 10.1039/c4ob01269k
_journal_volume 12
_journal_year 2014
_chemical_formula_moiety 'C138 H112 Cl4 N4 Pd2'
_chemical_formula_sum 'C138 H112 Cl4 N4 Pd2'
_chemical_formula_weight 2181.04
_space_group_IT_number 15
_symmetry_cell_setting monoclinic
_symmetry_Int_Tables_number 15
_symmetry_space_group_name_Hall '-C 2yc'
_symmetry_space_group_name_H-M 'C 1 2/c 1'
_atom_sites_solution_hydrogens geom
_atom_sites_solution_primary direct
_atom_sites_solution_secondary difmap
_cell_angle_alpha 90.0000
_cell_angle_beta 110.300(5)
_cell_angle_gamma 90.0000
_cell_formula_units_Z 4
_cell_length_a 42.672(17)
_cell_length_b 14.426(6)
_cell_length_c 25.267(10)
_cell_measurement_reflns_used 20191
_cell_measurement_temperature 93
_cell_measurement_theta_max 25.35
_cell_measurement_theta_min 1.50
_cell_volume 14588(10)
_computing_cell_refinement 'CrystalClear-SM Expert 2.0 rc13'
_computing_data_collection 'CrystalClear-SM Expert 2.0 rc13 (Rigaku, 2009)'
_computing_data_reduction 'CrystalClear-SM Expert 2.0 rc13'
_computing_molecular_graphics 'CrystalStructure 4.0'
_computing_publication_material 'CrystalStructure 4.0 (Rigaku, 2010)'
_computing_structure_refinement 'SHELXL97 (Sheldrick, 2008)'
_computing_structure_solution 'SHELXS97 (Sheldrick, 2008)'
_diffrn_ambient_temperature 93
_diffrn_detector_area_resol_mean 29.257
_diffrn_measured_fraction_theta_full 0.998
_diffrn_measured_fraction_theta_max 0.998
_diffrn_measurement_device_type 'Rigaku Saturn70'
_diffrn_measurement_method \w
_diffrn_radiation_type 'Mo K\a'
_diffrn_radiation_wavelength 0.71075
_diffrn_reflns_av_R_equivalents 0.2225
_diffrn_reflns_limit_h_max 51
_diffrn_reflns_limit_h_min -51
_diffrn_reflns_limit_k_max 17
_diffrn_reflns_limit_k_min -17
_diffrn_reflns_limit_l_max 30
_diffrn_reflns_limit_l_min -30
_diffrn_reflns_number 71864
_diffrn_reflns_theta_full 25.41
_diffrn_reflns_theta_max 25.41
_diffrn_standards_number 0
_exptl_absorpt_coefficient_mu 0.361
_exptl_absorpt_correction_T_max 0.958
_exptl_absorpt_correction_T_min 0.448
_exptl_absorpt_correction_type multi-scan
_exptl_absorpt_process_details 'REQAB (Rigaku, 1998)'
_exptl_crystal_colour yellow
_exptl_crystal_density_diffrn 0.993
_exptl_crystal_density_method 'not measured'
_exptl_crystal_description prism
_exptl_crystal_F_000 4512.00
_exptl_crystal_size_max 0.200
_exptl_crystal_size_mid 0.200
_exptl_crystal_size_min 0.120
_refine_diff_density_max 4.710
_refine_diff_density_min -1.530
_refine_ls_extinction_method none
_refine_ls_goodness_of_fit_ref 2.162
_refine_ls_hydrogen_treatment constr
_refine_ls_number_parameters 667
_refine_ls_number_reflns 13441
_refine_ls_number_restraints 66
_refine_ls_R_factor_gt 0.2385
_refine_ls_shift/su_max 0.065
_refine_ls_structure_factor_coef Fsqd
_refine_ls_weighting_details 'w = 1/[\s^2^(Fo^2^)+(0.2000P)^2^+0.0000P] where P=(Fo^2^+2Fc^2^)/3'
_refine_ls_weighting_scheme calc
_refine_ls_wR_factor_ref 0.5675
_reflns_number_gt 11863
_reflns_number_total 13441
_reflns_threshold_expression F^2^>2.0\s(F^2^)
_cod_data_source_file c4ob01269k2.cif
_cod_data_source_block 8
_cod_depositor_comments 'Adding full bibliography for 7153932.cif.'
_cod_original_cell_volume 14587(10)
_cod_database_code 7153932

loop_
_symmetry_equiv_pos_site_id
_symmetry_equiv_pos_as_xyz
1 +X,+Y,+Z
2 -X,+Y,1/2-Z
3 -X,-Y,-Z
4 +X,-Y,1/2+Z
5 1/2+X,1/2+Y,+Z
6 1/2-X,1/2+Y,1/2-Z
7 1/2-X,1/2-Y,-Z
8 1/2+X,1/2-Y,1/2+Z

loop_
_atom_site_label
_atom_site_type_symbol
_atom_site_fract_x
_atom_site_fract_y
_atom_site_fract_z
_atom_site_U_iso_or_equiv
_atom_site_adp_type
_atom_site_occupancy
_atom_site_symmetry_multiplicity
_atom_site_calc_flag
_atom_site_refinement_flags
Pd1 Pd 0.04197(2) 0.33835(7) 0.27657(4) 0.0401(5) Uani 1.0 8 d .
Cl1 Cl -0.00004(9) 0.3129(3) 0.18601(13) 0.0432(8) Uani 1.0 8 d .
Cl2 Cl 0.08203(9) 0.3660(3) 0.23746(15) 0.0483(9) Uani 1.0 8 d .
N2 N 0.0844(3) 0.2702(9) 0.3871(5) 0.046(3) Uani 1.0 8 d .
N5 N 0.0953(3) 0.4133(8) 0.3801(5) 0.040(3) Uani 1.0 8 d .
C1 C 0.0763(4) 0.3437(10) 0.3527(6) 0.044(3) Uani 1.0 8 d .
C3 C 0.1101(4) 0.2889(11) 0.4368(6) 0.056(4) Uani 1.0 8 d .
C4 C 0.1158(4) 0.3805(13) 0.4320(7) 0.062(5) Uani 1.0 8 d .
C6 C 0.0675(3) 0.1802(10) 0.3741(6) 0.041(3) Uani 1.0 8 d .
C7 C 0.0718(4) 0.1190(9) 0.3336(6) 0.044(3) Uani 1.0 8 d .
C8 C 0.0525(4) 0.0401(11) 0.3175(6) 0.057(4) Uani 1.0 8 d .
C9 C 0.0303(4) 0.0137(10) 0.3475(7) 0.051(4) Uani 1.0 8 d .
C10 C 0.0278(4) 0.0722(9) 0.3891(5) 0.042(3) Uani 1.0 8 d .
C11 C 0.0465(4) 0.1545(9) 0.4054(6) 0.046(4) Uani 1.0 8 d .
C12 C 0.0973(4) 0.1427(12) 0.3043(7) 0.053(4) Uani 1.0 8 d .
C13 C 0.1318(5) 0.1344(14) 0.3444(11) 0.079(7) Uani 1.0 8 d .
C14 C 0.1412(7) 0.092(2) 0.3917(14) 0.134(13) Uani 1.0 8 d .
C15 C 0.1711(8) 0.070(3) 0.4419(15) 0.146(11) Uani 1.0 8 d .
C16 C 0.1926(8) 0.110(3) 0.4264(14) 0.125(9) Uani 1.0 8 d .
C17 C 0.1967(8) 0.152(2) 0.3856(13) 0.116(9) Uani 1.0 8 d .
C18 C 0.1594(6) 0.1760(19) 0.3298(15) 0.128(12) Uani 1.0 8 d .
C19 C 0.0910(4) 0.0862(10) 0.2518(6) 0.042(3) Uani 1.0 8 d .
C20 C 0.0693(4) 0.1113(12) 0.2014(6) 0.058(4) Uani 1.0 8 d .
C21 C 0.0616(4) 0.0581(10) 0.1535(6) 0.048(4) Uani 1.0 8 d .
C22 C 0.0788(5) -0.0223(12) 0.1559(7) 0.068(5) Uani 1.0 8 d .
C23 C 0.1017(4) -0.0520(11) 0.2066(7) 0.057(4) Uani 1.0 8 d .
C24 C 0.1078(4) 0.0023(10) 0.2528(7) 0.053(4) Uani 1.0 8 d .
C25 C 0.0109(5) -0.0712(10) 0.3330(7) 0.064(5) Uani 1.0 8 d .
C26 C 0.0465(4) 0.2116(9) 0.4558(5) 0.044(4) Uani 1.0 8 d .
C27 C 0.0109(4) 0.2028(10) 0.4648(7) 0.054(4) Uani 1.0 8 d .
C28 C 0.0067(5) 0.1341(10) 0.5012(7) 0.055(4) Uani 1.0 8 d .
C29 C -0.0241(5) 0.1257(13) 0.5044(6) 0.058(4) Uani 1.0 8 d .
C30 C -0.0496(5) 0.1802(13) 0.4780(9) 0.074(6) Uani 1.0 8 d .
C31 C -0.0455(5) 0.2524(11) 0.4420(6) 0.060(4) Uani 1.0 8 d .
C32 C -0.0140(4) 0.2563(12) 0.4386(6) 0.052(4) Uani 1.0 8 d .
C33 C 0.0748(4) 0.1848(13) 0.5091(6) 0.060(4) Uani 1.0 8 d .
C34 C 0.0854(5) 0.2463(13) 0.5525(7) 0.062(5) Uani 1.0 8 d .
C35 C 0.1131(5) 0.2243(16) 0.5976(8) 0.075(6) Uani 1.0 8 d .
C36 C 0.1314(4) 0.1500(12) 0.6051(7) 0.056(4) Uani 1.0 8 d .
C37 C 0.1207(5) 0.0837(16) 0.5608(8) 0.083(7) Uani 1.0 8 d .
C38 C 0.0926(5) 0.1036(12) 0.5139(6) 0.061(5) Uani 1.0 8 d .
C39 C 0.0942(4) 0.5093(11) 0.3624(7) 0.050(4) Uani 1.0 8 d .
C40 C 0.0698(4) 0.5674(10) 0.3674(6) 0.044(3) Uani 1.0 8 d .
C41 C 0.0669(5) 0.6580(11) 0.3513(8) 0.065(5) Uani 1.0 8 d .
C42 C 0.0929(4) 0.6932(11) 0.3311(6) 0.051(4) Uani 1.0 8 d .
C43 C 0.1172(5) 0.6356(12) 0.3285(8) 0.064(5) Uani 1.0 8 d .
C44 C 0.1199(4) 0.5409(11) 0.3443(7) 0.054(4) Uani 1.0 8 d .
C45 C 0.0421(4) 0.5304(10) 0.3931(6) 0.048(4) Uani 1.0 8 d .
C46 C 0.0118(4) 0.5825(9) 0.3740(6) 0.043(3) Uani 1.0 8 d .
C47 C -0.0150(6) 0.5584(13) 0.3226(8) 0.082(6) Uani 1.0 8 d .
C48 C -0.0439(4) 0.6053(11) 0.3044(7) 0.059(4) Uani 1.0 8 d .
C49 C -0.0493(5) 0.6795(11) 0.3314(8) 0.063(5) Uani 1.0 8 d .
C50 C -0.0247(4) 0.7101(10) 0.3794(7) 0.054(4) Uani 1.0 8 d .
C51 C 0.0059(4) 0.6595(11) 0.4010(7) 0.054(4) Uani 1.0 8 d .
C52 C 0.0598(4) 0.5299(13) 0.4595(7) 0.058(4) Uani 1.0 8 d .
C53 C 0.0411(4) 0.4868(12) 0.4890(8) 0.061(4) Uani 1.0 8 d .
C54 C 0.0536(5) 0.4865(12) 0.5471(8) 0.061(4) Uani 1.0 8 d .
C55 C 0.0842(6) 0.5198(14) 0.5785(9) 0.085(7) Uani 1.0 8 d .
C56 C 0.1023(5) 0.5593(11) 0.5484(8) 0.064(5) Uani 1.0 8 d .
C57 C 0.0896(4) 0.5634(9) 0.4897(6) 0.045(3) Uani 1.0 8 d .
C58 C 0.0920(5) 0.7964(16) 0.3139(9) 0.078(5) Uani 1.0 8 d .
C59 C 0.1475(4) 0.4843(11) 0.3439(8) 0.061(5) Uani 1.0 8 d .
C60 C 0.1740(5) 0.4785(15) 0.4055(9) 0.076(6) Uani 1.0 8 d .
C61 C 0.1792(7) 0.5521(16) 0.4392(10) 0.122(11) Uani 1.0 8 d .
C62 C 0.2019(9) 0.535(4) 0.4966(17) 0.160(12) Uani 1.0 8 d .
C63 C 0.2156(9) 0.441(4) 0.5117(19) 0.163(13) Uani 1.0 8 d .
C64 C 0.2106(6) 0.379(3) 0.4738(12) 0.119(10) Uani 1.0 8 d .
C65 C 0.1922(4) 0.3974(16) 0.4239(10) 0.085(7) Uani 1.0 8 d .
C66 C 0.1651(5) 0.5173(12) 0.3012(10) 0.074(5) Uani 1.0 8 d .
C67 C 0.1993(6) 0.533(2) 0.3185(13) 0.116(9) Uani 1.0 8 d .
C68 C 0.2140(9) 0.565(3) 0.2887(16) 0.143(11) Uani 1.0 8 d .
C69 C 0.1963(8) 0.569(2) 0.2272(16) 0.142(13) Uani 1.0 8 d .
C70 C 0.1616(6) 0.5447(17) 0.2075(11) 0.091(7) Uani 1.0 8 d .
C71 C 0.1494(6) 0.5172(18) 0.2478(12) 0.105(8) Uani 1.0 8 d .
H3 H 0.1212 0.2478 0.4669 0.0674 Uiso 1.0 8 calc R
H4 H 0.1315 0.4168 0.4602 0.0744 Uiso 1.0 8 calc R
H8 H 0.0538 0.0033 0.2871 0.0681 Uiso 1.0 8 calc R
H10 H 0.0126 0.0561 0.4077 0.0506 Uiso 1.0 8 calc R
H12 H 0.0938 0.2092 0.2925 0.0642 Uiso 1.0 8 calc R
H14 H 0.1222 0.0650 0.3968 0.1614 Uiso 1.0 8 calc R
H15 H 0.1733 0.0360 0.4752 0.1756 Uiso 1.0 8 calc R
H16 H 0.2134 0.1078 0.4567 0.1503 Uiso 1.0 8 calc R
H17 H 0.2181 0.1689 0.3850 0.1396 Uiso 1.0 8 calc R
H18 H 0.1574 0.2097 0.2964 0.1534 Uiso 1.0 8 calc R
H20 H 0.0585 0.1697 0.1986 0.0691 Uiso 1.0 8 calc R
H21 H 0.0446 0.0769 0.1196 0.0573 Uiso 1.0 8 calc R
H22 H 0.0750 -0.0580 0.1226 0.0819 Uiso 1.0 8 calc R
H23 H 0.1129 -0.1095 0.2090 0.0690 Uiso 1.0 8 calc R
H24 H 0.1241 -0.0171 0.2873 0.0631 Uiso 1.0 8 calc R
H25A H -0.0130 -0.0563 0.3209 0.0774 Uiso 1.0 8 calc R
H25B H 0.0169 -0.1119 0.3661 0.0774 Uiso 1.0 8 calc R
H25C H 0.0157 -0.1027 0.3023 0.0774 Uiso 1.0 8 calc R
H26 H 0.0497 0.2780 0.4475 0.0532 Uiso 1.0 8 calc R
H28 H 0.0246 0.0955 0.5226 0.0659 Uiso 1.0 8 calc R
H29 H -0.0277 0.0772 0.5272 0.0698 Uiso 1.0 8 calc R
H30 H -0.0705 0.1715 0.4828 0.0889 Uiso 1.0 8 calc R
H31 H -0.0630 0.2938 0.4223 0.0716 Uiso 1.0 8 calc R
H32 H -0.0102 0.3026 0.4148 0.0628 Uiso 1.0 8 calc R
H34 H 0.0739 0.3031 0.5515 0.0750 Uiso 1.0 8 calc R
H35 H 0.1198 0.2687 0.6272 0.0896 Uiso 1.0 8 calc R
H36 H 0.1505 0.1406 0.6380 0.0677 Uiso 1.0 8 calc R
H37 H 0.1325 0.0271 0.5631 0.0994 Uiso 1.0 8 calc R
H38 H 0.0855 0.0597 0.4841 0.0733 Uiso 1.0 8 calc R
H41 H 0.0491 0.6960 0.3530 0.0784 Uiso 1.0 8 calc R
H43 H 0.1336 0.6603 0.3150 0.0773 Uiso 1.0 8 calc R
H45 H 0.0367 0.4648 0.3805 0.0573 Uiso 1.0 8 calc R
H47 H -0.0120 0.5076 0.3008 0.0979 Uiso 1.0 8 calc R
H48 H -0.0611 0.5849 0.2712 0.0710 Uiso 1.0 8 calc R
H49 H -0.0701 0.7111 0.3175 0.0757 Uiso 1.0 8 calc R
H50 H -0.0279 0.7644 0.3981 0.0648 Uiso 1.0 8 calc R
H51 H 0.0226 0.6796 0.4349 0.0651 Uiso 1.0 8 calc R
H53 H 0.0203 0.4584 0.4691 0.0735 Uiso 1.0 8 calc R
H54 H 0.0400 0.4615 0.5665 0.0737 Uiso 1.0 8 calc R
H55 H 0.0926 0.5160 0.6185 0.1023 Uiso 1.0 8 calc R
H56 H 0.1239 0.5841 0.5682 0.0768 Uiso 1.0 8 calc R
H57 H 0.1027 0.5914 0.4705 0.0541 Uiso 1.0 8 calc R
H58A H 0.0905 0.8008 0.2745 0.0941 Uiso 1.0 8 calc R
H58B H 0.1123 0.8275 0.3381 0.0941 Uiso 1.0 8 calc R
H58C H 0.0724 0.8263 0.3184 0.0941 Uiso 1.0 8 calc R
H59 H 0.1388 0.4202 0.3327 0.0732 Uiso 1.0 8 calc R
H61 H 0.1690 0.6106 0.4269 0.1465 Uiso 1.0 8 calc R
H62 H 0.2077 0.5836 0.5237 0.1915 Uiso 1.0 8 calc R
H63 H 0.2283 0.4271 0.5498 0.1962 Uiso 1.0 8 calc R
H64 H 0.2206 0.3192 0.4830 0.1424 Uiso 1.0 8 calc R
H65 H 0.1905 0.3515 0.3961 0.1021 Uiso 1.0 8 calc R
H67 H 0.2123 0.5181 0.3563 0.1388 Uiso 1.0 8 calc R
H68 H 0.2364 0.5869 0.3049 0.1718 Uiso 1.0 8 calc R
H69 H 0.2073 0.5876 0.2020 0.1707 Uiso 1.0 8 calc R
H70 H 0.1480 0.5475 0.1687 0.1093 Uiso 1.0 8 calc R
H71 H 0.1270 0.4956 0.2352 0.1264 Uiso 1.0 8 calc R

loop_
_atom_site_aniso_label
_atom_site_aniso_U_11
_atom_site_aniso_U_22
_atom_site_aniso_U_33
_atom_site_aniso_U_12
_atom_site_aniso_U_13
_atom_site_aniso_U_23
Pd1 0.0638(8) 0.0162(6) 0.0441(7) -0.0006(4) 0.0233(5) -0.0009(4)
Cl1 0.071(2) 0.0190(15) 0.0428(17) -0.0018(14) 0.0236(15) -0.0021(13)
Cl2 0.065(2) 0.0233(16) 0.063(2) -0.0039(14) 0.0306(16) -0.0036(15)
N2 0.053(7) 0.034(7) 0.064(8) 0.016(5) 0.036(6) 0.008(6)
N5 0.046(6) 0.029(6) 0.045(6) -0.002(5) 0.017(5) 0.002(5)
C1 0.044(3) 0.044(4) 0.044(3) 0.0004(10) 0.0153(14) 0.0001(10)
C3 0.088(11) 0.032(9) 0.040(8) -0.001(8) 0.010(7) -0.010(6)
C4 0.053(9) 0.064(12) 0.064(10) 0.019(8) 0.013(7) -0.017(9)
C6 0.041(3) 0.041(3) 0.041(3) 0.0000(10) 0.0143(14) 0.0001(10)
C7 0.081(10) 0.010(6) 0.044(7) -0.009(6) 0.024(7) -0.005(5)
C8 0.108(12) 0.033(8) 0.046(8) 0.015(8) 0.048(8) 0.014(6)
C9 0.073(9) 0.023(7) 0.063(9) 0.010(7) 0.030(7) 0.013(7)
C10 0.091(10) 0.022(7) 0.027(6) -0.003(6) 0.037(6) 0.004(5)
C11 0.081(10) 0.018(7) 0.049(8) -0.003(6) 0.033(7) 0.004(6)
C12 0.058(9) 0.044(9) 0.066(10) -0.007(7) 0.030(8) -0.016(8)
C13 0.065(11) 0.049(11) 0.109(17) 0.018(9) 0.013(11) -0.041(11)
C14 0.094(16) 0.10(3) 0.15(3) 0.051(16) -0.030(17) -0.05(2)
C15 0.146(11) 0.146(11) 0.146(11) 0.0000(11) 0.051(4) -0.0001(11)
C16 0.125(9) 0.125(9) 0.125(9) 0.0000(11) 0.043(4) -0.0000(11)
C17 0.116(9) 0.116(9) 0.116(9) 0.0000(11) 0.041(3) -0.0002(11)
C18 0.092(15) 0.11(2) 0.22(3) -0.057(15) 0.097(18) -0.10(2)
C19 0.060(8) 0.027(7) 0.044(8) -0.002(6) 0.023(6) -0.003(6)
C20 0.088(11) 0.043(10) 0.044(8) 0.005(8) 0.026(8) 0.010(7)
C21 0.083(10) 0.035(8) 0.032(7) 0.001(7) 0.030(7) -0.003(6)
C22 0.125(14) 0.044(10) 0.052(9) -0.003(10) 0.051(10) -0.010(8)
C23 0.070(10) 0.032(8) 0.078(11) 0.010(7) 0.037(8) 0.012(8)
C24 0.077(10) 0.019(7) 0.058(9) 0.018(7) 0.020(7) -0.004(6)
C25 0.136(15) 0.017(7) 0.058(9) -0.004(8) 0.056(9) -0.011(7)
C26 0.088(10) 0.021(7) 0.023(6) 0.012(7) 0.019(6) -0.002(5)
C27 0.072(10) 0.021(7) 0.057(9) 0.003(7) 0.009(7) -0.003(7)
C28 0.089(12) 0.014(7) 0.059(9) 0.003(7) 0.022(8) -0.003(6)
C29 0.085(11) 0.057(11) 0.041(8) 0.018(9) 0.032(8) 0.002(7)
C30 0.104(14) 0.050(11) 0.089(13) -0.033(10) 0.061(11) -0.047(10)
C31 0.103(12) 0.039(9) 0.046(8) 0.012(8) 0.037(8) -0.003(7)
C32 0.052(4) 0.052(4) 0.052(4) 0.0002(10) 0.0181(16) -0.0002(10)
C33 0.072(10) 0.066(12) 0.034(8) 0.008(9) 0.008(7) 0.003(7)
C34 0.083(11) 0.062(12) 0.055(10) 0.009(9) 0.040(9) -0.012(8)
C35 0.067(11) 0.089(16) 0.073(12) -0.028(11) 0.030(9) -0.014(11)
C36 0.059(9) 0.051(10) 0.056(9) 0.004(8) 0.015(7) 0.005(8)
C37 0.117(15) 0.084(15) 0.058(11) 0.048(12) 0.044(10) 0.043(11)
C38 0.123(13) 0.042(9) 0.033(7) 0.019(9) 0.046(8) 0.009(7)
C39 0.049(8) 0.038(9) 0.060(9) -0.009(7) 0.015(7) -0.023(7)
C40 0.060(8) 0.032(8) 0.041(7) -0.005(6) 0.020(6) 0.008(6)
C41 0.082(11) 0.027(9) 0.091(13) 0.015(8) 0.036(10) 0.005(8)
C42 0.074(10) 0.031(8) 0.052(8) 0.021(7) 0.027(7) 0.009(7)
C43 0.079(11) 0.032(9) 0.087(12) -0.008(8) 0.036(9) 0.014(8)
C44 0.056(8) 0.037(9) 0.066(10) -0.008(7) 0.018(7) -0.015(7)
C45 0.079(9) 0.025(7) 0.048(8) -0.004(7) 0.034(7) 0.018(6)
C46 0.059(8) 0.018(7) 0.045(8) -0.008(6) 0.010(6) -0.002(6)
C47 0.148(18) 0.032(10) 0.078(12) 0.021(11) 0.056(12) -0.008(9)
C48 0.070(10) 0.032(8) 0.056(9) 0.008(8) -0.003(7) 0.001(7)
C49 0.077(11) 0.027(8) 0.071(11) -0.011(7) 0.008(9) 0.002(8)
C50 0.090(11) 0.022(7) 0.073(10) 0.013(7) 0.058(9) 0.017(7)
C51 0.069(10) 0.042(9) 0.050(9) -0.007(8) 0.018(7) -0.009(7)
C52 0.058(4) 0.057(4) 0.058(4) 0.0002(10) 0.0200(16) 0.0001(10)
C53 0.066(9) 0.045(10) 0.080(12) 0.021(8) 0.033(8) 0.022(9)
C54 0.080(11) 0.032(9) 0.066(10) 0.018(8) 0.017(8) 0.002(8)
C55 0.139(18) 0.046(11) 0.076(13) 0.040(12) 0.045(13) 0.032(10)
C56 0.082(11) 0.028(8) 0.081(12) 0.020(8) 0.027(9) 0.004(8)
C57 0.075(9) 0.023(7) 0.044(8) 0.006(7) 0.030(7) -0.004(6)
C58 0.079(5) 0.078(5) 0.078(5) -0.0001(11) 0.027(2) 0.0002(11)
C59 0.044(8) 0.035(9) 0.107(13) -0.025(7) 0.029(8) -0.024(9)
C60 0.067(11) 0.064(13) 0.082(13) -0.008(10) 0.007(9) -0.003(10)
C61 0.17(3) 0.051(13) 0.083(15) -0.016(14) -0.040(15) -0.025(11)
C62 0.160(12) 0.160(12) 0.160(12) 0.0001(11) 0.055(5) -0.0000(11)
C63 0.163(13) 0.163(13) 0.163(13) 0.0001(11) 0.057(5) 0.0000(11)
C64 0.096(16) 0.12(3) 0.12(2) 0.066(16) 0.014(14) -0.024(18)
C65 0.045(9) 0.082(16) 0.101(15) 0.008(10) -0.009(9) -0.008(12)
C66 0.079(12) 0.029(9) 0.109(16) 0.001(8) 0.028(11) -0.009(9)
C67 0.098(16) 0.11(3) 0.15(3) -0.037(15) 0.067(15) 0.013(18)
C68 0.143(11) 0.143(11) 0.143(11) -0.0001(11) 0.050(4) 0.0000(11)
C69 0.15(3) 0.09(2) 0.25(4) -0.037(18) 0.16(3) -0.01(3)
C70 0.103(15) 0.083(16) 0.107(17) -0.011(12) 0.061(13) 0.010(13)
C71 0.090(14) 0.079(17) 0.13(2) -0.042(13) 0.010(14) 0.012(15)

loop_
_atom_type_symbol
_atom_type_description
_atom_type_scat_dispersion_real
_atom_type_scat_dispersion_imag
_atom_type_scat_source
C C 0.0033 0.0016
;
International Tables for Crystallography
(1992, Vol. C, Tables 4.2.6.8 and 6.1.1.4)
;
H H 0.0000 0.0000
;
International Tables for Crystallography
(1992, Vol. C, Table 6.1.1.4)
;
Cl Cl 0.1484 0.1585
;
International Tables for Crystallography
(1992, Vol. C, Tables 4.2.6.8 and 6.1.1.4)
;
N N 0.0061 0.0033
;
International Tables for Crystallography
(1992, Vol. C, Tables 4.2.6.8 and 6.1.1.4)
;
Pd Pd -0.9988 1.0072
;
International Tables for Crystallography
(1992, Vol. C, Tables 4.2.6.8 and 6.1.1.4)
;

loop_
_geom_angle_atom_site_label_1
_geom_angle_atom_site_label_2
_geom_angle_atom_site_label_3
_geom_angle
_geom_angle_publ_flag
_geom_angle_site_symmetry_1
_geom_angle_site_symmetry_3
Cl1 Pd1 Cl1 86.43(13) yes . 2_555
Cl1 Pd1 Cl2 92.17(14) yes . .
Cl1 Pd1 C1 173.3(5) yes . .
Cl1 Pd1 Cl2 178.18(12) yes 2_555 .
Cl1 Pd1 C1 91.5(5) yes 2_555 .
Cl2 Pd1 C1 90.0(5) yes . .
Pd1 Cl1 Pd1 90.79(13) yes . 2_555
C1 N2 C3 112.4(12) yes . .
C1 N2 C6 124.0(10) yes . .
C3 N2 C6 123.5(12) yes . .
C1 N5 C4 107.9(12) yes . .
C1 N5 C39 127.8(11) yes . .
C4 N5 C39 124.2(12) yes . .
Pd1 C1 N2 122.6(10) yes . .
Pd1 C1 N5 130.7(11) yes . .
N2 C1 N5 106.7(11) yes . .
N2 C3 C4 102.6(12) yes . .
N5 C4 C3 110.3(13) yes . .
N2 C6 C7 122.6(14) yes . .
N2 C6 C11 117.3(13) yes . .
C7 C6 C11 120.1(13) yes . .
C6 C7 C8 121.1(16) yes . .
C6 C7 C12 119.8(12) yes . .
C8 C7 C12 119.1(14) yes . .
C7 C8 C9 119.4(15) yes . .
C8 C9 C10 118.3(13) yes . .
C8 C9 C25 120.4(15) yes . .
C10 C9 C25 121.2(17) yes . .
C9 C10 C11 123.4(16) yes . .
C6 C11 C10 117.1(14) yes . .
C6 C11 C26 120.3(12) yes . .
C10 C11 C26 122.6(15) yes . .
C7 C12 C13 110.8(16) yes . .
C7 C12 C19 111.2(12) yes . .
C13 C12 C19 113.2(16) yes . .
C12 C13 C14 127(3) yes . .
C12 C13 C18 119(2) yes . .
C14 C13 C18 114(2) yes . .
C13 C14 C15 143(3) yes . .
C14 C15 C16 98(3) yes . .
C15 C16 C17 143(3) yes . .
C16 C17 C18 114(3) yes . .
C13 C18 C17 107(3) yes . .
C12 C19 C20 123.2(14) yes . .
C12 C19 C24 121.2(12) yes . .
C20 C19 C24 115.6(14) yes . .
C19 C20 C21 124.2(15) yes . .
C20 C21 C22 118.5(13) yes . .
C21 C22 C23 120.0(16) yes . .
C22 C23 C24 118.9(15) yes . .
C19 C24 C23 122.6(13) yes . .
C11 C26 C27 110.4(11) yes . .
C11 C26 C33 112.2(13) yes . .
C27 C26 C33 110.5(12) yes . .
C26 C27 C28 119.1(13) yes . .
C26 C27 C32 121.6(15) yes . .
C28 C27 C32 119.2(17) yes . .
C27 C28 C29 116.8(14) yes . .
C28 C29 C30 124.4(18) yes . .
C29 C30 C31 120(2) yes . .
C30 C31 C32 113.9(15) yes . .
C27 C32 C31 126.1(17) yes . .
C26 C33 C34 119.4(16) yes . .
C26 C33 C38 122.6(14) yes . .
C34 C33 C38 117.6(13) yes . .
C33 C34 C35 118.1(18) yes . .
C34 C35 C36 128.1(19) yes . .
C35 C36 C37 115.3(15) yes . .
C36 C37 C38 118.5(18) yes . .
C33 C38 C37 122.5(15) yes . .
N5 C39 C40 119.9(14) yes . .
N5 C39 C44 117.7(13) yes . .
C40 C39 C44 122.3(15) yes . .
C39 C40 C41 123.3(17) yes . .
C39 C40 C45 121.0(13) yes . .
C41 C40 C45 115.7(15) yes . .
C40 C41 C42 115.9(16) yes . .
C41 C42 C43 119.4(15) yes . .
C41 C42 C58 118.7(15) yes . .
C43 C42 C58 121.8(17) yes . .
C42 C43 C44 124.8(19) yes . .
C39 C44 C43 114.0(15) yes . .
C39 C44 C59 123.6(15) yes . .
C43 C44 C59 122.3(17) yes . .
C40 C45 C46 113.1(12) yes . .
C40 C45 C52 106.3(11) yes . .
C46 C45 C52 113.7(14) yes . .
C45 C46 C47 121.2(14) yes . .
C45 C46 C51 124.0(12) yes . .
C47 C46 C51 114.8(14) yes . .
C46 C47 C48 122.2(17) yes . .
C47 C48 C49 122.2(15) yes . .
C48 C49 C50 119.6(16) yes . .
C49 C50 C51 119.5(15) yes . .
C46 C51 C50 121.6(13) yes . .
C45 C52 C53 114.4(13) yes . .
C45 C52 C57 128.1(16) yes . .
C53 C52 C57 117.5(15) yes . .
C52 C53 C54 119.0(15) yes . .
C53 C54 C55 124(2) yes . .
C54 C55 C56 115.8(19) yes . .
C55 C56 C57 121.1(16) yes . .
C52 C57 C56 122.6(17) yes . .
C44 C59 C60 109.4(16) yes . .
C44 C59 C66 114.6(14) yes . .
C60 C59 C66 110.0(13) yes . .
C59 C60 C61 119.6(18) yes . .
C59 C60 C65 119.9(18) yes . .
C61 C60 C65 120.5(18) yes . .
C60 C61 C62 114(3) yes . .
C61 C62 C63 119(4) yes . .
C62 C63 C64 121(4) yes . .
C63 C64 C65 119(3) yes . .
C60 C65 C64 127(3) yes . .
C59 C66 C67 122(2) yes . .
C59 C66 C71 121.3(19) yes . .
C67 C66 C71 116(3) yes . .
C66 C67 C68 125(3) yes . .
C67 C68 C69 118(3) yes . .
C68 C69 C70 117(4) yes . .
C69 C70 C71 115(3) yes . .
C66 C71 C70 127(3) yes . .
N2 C3 H3 128.674 no . .
C4 C3 H3 128.690 no . .
N5 C4 H4 124.874 no . .
C3 C4 H4 124.875 no . .
C7 C8 H8 120.325 no . .
C9 C8 H8 120.280 no . .
C9 C10 H10 118.327 no . .
C11 C10 H10 118.320 no . .
C7 C12 H12 107.143 no . .
C13 C12 H12 107.127 no . .
C19 C12 H12 107.130 no . .
C13 C14 H14 108.495 no . .
C15 C14 H14 108.483 no . .
C14 C15 H15 131.060 no . .
C16 C15 H15 131.042 no . .
C15 C16 H16 108.334 no . .
C17 C16 H16 108.367 no . .
C16 C17 H17 123.043 no . .
C18 C17 H17 123.027 no . .
C13 C18 H18 126.323 no . .
C17 C18 H18 126.309 no . .
C19 C20 H20 117.925 no . .
C21 C20 H20 117.903 no . .
C20 C21 H21 120.753 no . .
C22 C21 H21 120.742 no . .
C21 C22 H22 119.992 no . .
C23 C22 H22 120.025 no . .
C22 C23 H23 120.538 no . .
C24 C23 H23 120.550 no . .
C19 C24 H24 118.711 no . .
C23 C24 H24 118.718 no . .
C9 C25 H25A 109.472 no . .
C9 C25 H25B 109.477 no . .
C9 C25 H25C 109.456 no . .
H25A C25 H25B 109.478 no . .
H25A C25 H25C 109.475 no . .
H25B C25 H25C 109.471 no . .
C11 C26 H26 107.867 no . .
C27 C26 H26 107.852 no . .
C33 C26 H26 107.867 no . .
C27 C28 H28 121.637 no . .
C29 C28 H28 121.608 no . .
C28 C29 H29 117.787 no . .
C30 C29 H29 117.772 no . .
C29 C30 H30 120.238 no . .
C31 C30 H30 120.247 no . .
C30 C31 H31 123.056 no . .
C32 C31 H31 123.039 no . .
C27 C32 H32 116.981 no . .
C31 C32 H32 116.961 no . .
C33 C34 H34 120.955 no . .
C35 C34 H34 120.943 no . .
C34 C35 H35 115.974 no . .
C36 C35 H35 115.970 no . .
C35 C36 H36 122.332 no . .
C37 C36 H36 122.351 no . .
C36 C37 H37 120.786 no . .
C38 C37 H37 120.763 no . .
C33 C38 H38 118.754 no . .
C37 C38 H38 118.777 no . .
C40 C41 H41 122.055 no . .
C42 C41 H41 122.031 no . .
C42 C43 H43 117.595 no . .
C44 C43 H43 117.575 no . .
C40 C45 H45 107.825 no . .
C46 C45 H45 107.857 no . .
C52 C45 H45 107.848 no . .
C46 C47 H47 118.912 no . .
C48 C47 H47 118.892 no . .
C47 C48 H48 118.897 no . .
C49 C48 H48 118.869 no . .
C48 C49 H49 120.213 no . .
C50 C49 H49 120.200 no . .
C49 C50 H50 120.268 no . .
C51 C50 H50 120.268 no . .
C46 C51 H51 119.199 no . .
C50 C51 H51 119.221 no . .
C52 C53 H53 120.517 no . .
C54 C53 H53 120.512 no . .
C53 C54 H54 118.074 no . .
C55 C54 H54 118.078 no . .
C54 C55 H55 122.095 no . .
C56 C55 H55 122.115 no . .
C55 C56 H56 119.453 no . .
C57 C56 H56 119.431 no . .
C52 C57 H57 118.685 no . .
C56 C57 H57 118.716 no . .
C42 C58 H58A 109.472 no . .
C42 C58 H58B 109.478 no . .
C42 C58 H58C 109.459 no . .
H58A C58 H58B 109.469 no . .
H58A C58 H58C 109.479 no . .
H58B C58 H58C 109.470 no . .
C44 C59 H59 107.533 no . .
C60 C59 H59 107.522 no . .
C66 C59 H59 107.535 no . .
C60 C61 H61 122.950 no . .
C62 C61 H61 122.938 no . .
C61 C62 H62 120.693 no . .
C63 C62 H62 120.701 no . .
C62 C63 H63 119.725 no . .
C64 C63 H63 119.724 no . .
C63 C64 H64 120.641 no . .
C65 C64 H64 120.653 no . .
C60 C65 H65 116.723 no . .
C64 C65 H65 116.731 no . .
C66 C67 H67 117.398 no . .
C68 C67 H67 117.413 no . .
C67 C68 H68 120.790 no . .
C69 C68 H68 120.770 no . .
C68 C69 H69 121.737 no . .
C70 C69 H69 121.705 no . .
C69 C70 H70 122.260 no . .
C71 C70 H70 122.303 no . .
C66 C71 H71 116.661 no . .
C70 C71 H71 116.662 no . .

loop_
_geom_bond_atom_site_label_1
_geom_bond_atom_site_label_2
_geom_bond_distance
_geom_bond_publ_flag
_geom_bond_site_symmetry_2
Pd1 Cl1 2.395(3) yes .
Pd1 Cl1 2.325(5) yes 2_555
Pd1 Cl2 2.287(5) yes .
Pd1 C1 1.974(12) yes .
N2 C1 1.339(19) yes .
N2 C3 1.377(17) yes .
N2 C6 1.466(18) yes .
N5 C1 1.325(17) yes .
N5 C4 1.381(18) yes .
N5 C39 1.450(19) yes .
C3 C4 1.36(3) yes .
C6 C7 1.41(2) yes .
C6 C11 1.44(3) yes .
C7 C8 1.38(2) yes .
C7 C12 1.55(3) yes .
C8 C9 1.45(3) yes .
C9 C10 1.38(2) yes .
C9 C25 1.45(2) yes .
C10 C11 1.411(19) yes .
C11 C26 1.51(2) yes .
C12 C13 1.47(3) yes .
C12 C19 1.50(3) yes .
C13 C14 1.28(4) yes .
C13 C18 1.48(4) yes .
C14 C15 1.49(4) yes .
C15 C16 1.25(6) yes .
C16 C17 1.26(5) yes .
C17 C18 1.76(4) yes .
C19 C20 1.338(18) yes .
C19 C24 1.40(2) yes .
C20 C21 1.37(2) yes .
C21 C22 1.36(3) yes .
C22 C23 1.38(2) yes .
C23 C24 1.35(3) yes .
C26 C27 1.62(3) yes .
C26 C33 1.514(18) yes .
C27 C28 1.41(3) yes .
C27 C32 1.29(2) yes .
C28 C29 1.35(3) yes .
C29 C30 1.32(3) yes .
C30 C31 1.43(3) yes .
C31 C32 1.38(3) yes .
C33 C34 1.36(3) yes .
C33 C38 1.38(3) yes .
C34 C35 1.36(3) yes .
C35 C36 1.30(3) yes .
C36 C37 1.42(3) yes .
C37 C38 1.39(3) yes .
C39 C40 1.38(3) yes .
C39 C44 1.40(3) yes .
C40 C41 1.36(2) yes .
C40 C45 1.62(3) yes .
C41 C42 1.46(3) yes .
C42 C43 1.34(3) yes .
C42 C58 1.55(3) yes .
C43 C44 1.42(3) yes .
C44 C59 1.44(3) yes .
C45 C46 1.430(19) yes .
C45 C52 1.58(2) yes .
C46 C47 1.44(2) yes .
C46 C51 1.37(3) yes .
C47 C48 1.34(3) yes .
C48 C49 1.33(3) yes .
C49 C50 1.37(2) yes .
C50 C51 1.43(3) yes .
C52 C53 1.41(3) yes .
C52 C57 1.326(19) yes .
C53 C54 1.38(3) yes .
C54 C55 1.36(3) yes .
C55 C56 1.38(4) yes .
C56 C57 1.39(3) yes .
C59 C60 1.57(3) yes .
C59 C66 1.59(4) yes .
C60 C61 1.33(4) yes .
C60 C65 1.39(3) yes .
C61 C62 1.46(4) yes .
C62 C63 1.47(7) yes .
C63 C64 1.28(6) yes .
C64 C65 1.26(4) yes .
C66 C67 1.39(3) yes .
C66 C71 1.28(4) yes .
C67 C68 1.23(6) yes .
C68 C69 1.47(5) yes .
C69 C70 1.44(4) yes .
C70 C71 1.35(5) yes .
C3 H3 0.950 no .
C4 H4 0.950 no .
C8 H8 0.950 no .
C10 H10 0.950 no .
C12 H12 1.000 no .
C14 H14 0.950 no .
C15 H15 0.950 no .
C16 H16 0.950 no .
C17 H17 0.950 no .
C18 H18 0.950 no .
C20 H20 0.950 no .
C21 H21 0.950 no .
C22 H22 0.950 no .
C23 H23 0.950 no .
C24 H24 0.950 no .
C25 H25A 0.980 no .
C25 H25B 0.980 no .
C25 H25C 0.980 no .
C26 H26 1.000 no .
C28 H28 0.950 no .
C29 H29 0.950 no .
C30 H30 0.950 no .
C31 H31 0.950 no .
C32 H32 0.950 no .
C34 H34 0.950 no .
C35 H35 0.950 no .
C36 H36 0.950 no .
C37 H37 0.950 no .
C38 H38 0.950 no .
C41 H41 0.950 no .
C43 H43 0.950 no .
C45 H45 1.000 no .
C47 H47 0.950 no .
C48 H48 0.950 no .
C49 H49 0.950 no .
C50 H50 0.950 no .
C51 H51 0.950 no .
C53 H53 0.950 no .
C54 H54 0.950 no .
C55 H55 0.950 no .
C56 H56 0.950 no .
C57 H57 0.950 no .
C58 H58A 0.980 no .
C58 H58B 0.980 no .
C58 H58C 0.980 no .
C59 H59 1.000 no .
C61 H61 0.950 no .
C62 H62 0.950 no .
C63 H63 0.950 no .
C64 H64 0.950 no .
C65 H65 0.950 no .
C67 H67 0.950 no .
C68 H68 0.950 no .
C69 H69 0.950 no .
C70 H70 0.950 no .
C71 H71 0.950 no .

loop_
_geom_contact_atom_site_label_1
_geom_contact_atom_site_label_2
_geom_contact_distance
_geom_contact_publ_flag
_geom_contact_site_symmetry_2
Pd1 C6 3.255(14) no .
Pd1 C7 3.526(12) no .
Pd1 C12 3.590(16) no .
Pd1 C39 3.520(14) no .
Cl1 N2 3.484(11) no 2_555
Cl1 C6 3.349(13) no 2_555
Cl1 C11 3.364(13) no 2_555
Cl1 C32 3.500(18) no 2_555
Cl2 N5 3.517(12) no .
Cl2 C12 3.591(17) no .
Cl2 C59 3.570(15) no .
Cl2 C71 3.55(3) no .
N2 C12 2.98(3) no .
N2 C13 3.26(3) no .
N2 C14 3.51(4) no .
N2 C26 2.88(2) no .
N2 C33 3.48(3) no .
N2 C39 3.55(2) no .
N5 C6 3.552(18) no .
N5 C45 2.94(2) no .
N5 C52 3.35(3) no .
N5 C57 3.588(19) no .
N5 C59 2.88(3) no .
N5 C60 3.33(3) no .
C1 C7 3.273(19) no .
C1 C11 3.47(3) no .
C1 C12 3.39(3) no .
C1 C40 3.27(2) no .
C1 C44 3.44(3) no .
C1 C45 3.38(3) no .
C3 C7 3.538(19) no .
C3 C11 3.20(3) no .
C3 C13 3.57(3) no .
C3 C14 3.49(4) no .
C3 C26 3.12(3) no .
C3 C33 3.13(3) no .
C3 C34 3.49(3) no .
C3 C38 3.54(3) no .
C4 C6 3.56(3) no .
C4 C40 3.40(3) no .
C4 C44 3.25(3) no .
C4 C52 3.46(3) no .
C4 C57 3.39(3) no .
C4 C59 3.33(3) no .
C4 C60 3.13(3) no .
C4 C65 3.35(3) no .
C6 C9 2.83(2) no .
C6 C13 3.16(3) no .
C6 C14 3.28(4) no .
C6 C33 3.32(3) no .
C6 C38 3.50(2) no .
C7 C10 2.79(3) no .
C7 C14 2.84(3) no .
C7 C20 3.31(3) no .
C7 C24 3.40(3) no .
C8 C11 2.85(3) no .
C8 C13 3.49(3) no .
C8 C19 2.79(3) no .
C8 C20 3.41(3) no .
C8 C24 3.35(3) no .
C10 C21 3.59(3) no 2_555
C10 C27 2.95(3) no .
C10 C28 3.38(3) no .
C10 C33 3.411(19) no .
C10 C38 3.428(18) no .
C11 C28 3.42(3) no .
C11 C32 3.32(3) no .
C11 C38 2.860(19) no .
C13 C16 2.72(4) no .
C13 C24 2.90(3) no .
C14 C17 2.58(5) no .
C14 C19 3.44(4) no .
C14 C24 3.54(4) no .
C15 C18 3.10(6) no .
C18 C19 3.18(3) no .
C18 C24 3.46(3) no .
C19 C22 2.78(3) no .
C20 C23 2.71(3) no .
C21 C24 2.720(18) no .
C27 C30 2.73(3) no .
C27 C34 3.25(2) no .
C27 C38 3.57(3) no .
C28 C31 2.79(3) no .
C28 C33 2.94(3) no .
C28 C34 3.55(3) no .
C28 C38 3.60(3) no .
C29 C32 2.65(3) no .
C33 C36 2.81(2) no .
C34 C37 2.76(3) no .
C35 C38 2.64(3) no .
C39 C42 2.76(3) no .
C39 C52 3.28(3) no .
C39 C57 3.38(3) no .
C39 C60 3.23(3) no .
C39 C61 3.52(3) no .
C40 C43 2.72(3) no .
C40 C47 3.40(3) no .
C40 C51 3.39(3) no .
C40 C57 2.906(19) no .
C41 C44 2.88(3) no .
C41 C46 2.83(3) no .
C41 C51 3.26(3) no .
C41 C52 3.40(3) no .
C41 C57 3.56(3) no .
C42 C48 3.57(2) no 2_555
C43 C60 3.40(3) no .
C43 C61 3.34(3) no .
C43 C66 2.92(3) no .
C43 C71 3.30(4) no .
C44 C61 2.82(3) no .
C44 C71 3.13(4) no .
C46 C49 2.82(3) no .
C46 C53 3.06(3) no .
C46 C57 3.593(17) no .
C47 C50 2.73(3) no .
C48 C51 2.74(2) no .
C51 C52 2.93(3) no .
C51 C53 3.33(3) no .
C52 C55 2.82(3) no .
C53 C56 2.73(3) no .
C54 C57 2.69(3) no .
C60 C63 2.71(5) no .
C60 C67 2.88(4) no .
C61 C64 2.83(4) no .
C61 C66 3.36(4) no .
C61 C67 3.45(5) no .
C62 C65 2.64(5) no .
C65 C66 3.38(3) no .
C65 C67 3.40(4) no .
C66 C69 2.75(5) no .
C67 C70 2.71(4) no .
C68 C71 2.68(5) no .
C22 C36 3.47(3) no 4_554
C22 C37 3.57(3) no 4_554
C23 C36 3.53(3) no 4_554
C24 C58 3.52(3) no 1_545
C36 C22 3.47(3) no 4_555
C36 C23 3.53(3) no 4_555
C37 C22 3.57(3) no 4_555
C58 C24 3.52(3) no 1_565
Pd1 H12 2.8120 no .
Pd1 H20 3.3568 no .
Pd1 H45 3.2683 no .
Pd1 H47 3.5536 no .
Pd1 H47 3.1122 no 2_555
Cl1 H20 3.1722 no .
Cl1 H26 3.3411 no 2_555
Cl1 H32 2.7334 no 2_555
Cl1 H45 2.8711 no 2_555
Cl1 H47 2.8551 no 2_555
Cl2 H12 2.6124 no .
Cl2 H20 3.0502 no .
Cl2 H47 3.4678 no 2_555
Cl2 H48 3.2677 no 2_555
Cl2 H59 2.8680 no .
Cl2 H71 2.6942 no .
N2 H4 3.0577 no .
N2 H12 2.7025 no .
N2 H14 3.3381 no .
N2 H26 2.4713 no .
N2 H45 3.4390 no .
N5 H3 3.1691 no .
N5 H26 3.5758 no .
N5 H45 2.6126 no .
N5 H57 3.3764 no .
N5 H59 2.5388 no .
C1 H3 3.1735 no .
C1 H4 3.0981 no .
C1 H12 2.7236 no .
C1 H26 3.1333 no .
C1 H45 2.6896 no .
C1 H59 3.0855 no .
C3 H14 3.4748 no .
C3 H26 2.6896 no .
C4 H26 3.3240 no .
C4 H45 3.3936 no .
C4 H57 3.2992 no .
C4 H59 3.0501 no .
C6 H3 2.8234 no .
C6 H8 3.2853 no .
C6 H10 3.2845 no .
C6 H12 2.6987 no .
C6 H14 2.7586 no .
C6 H26 2.6429 no .
C6 H38 3.1402 no .
C7 H14 2.3231 no .
C7 H20 3.3401 no .
C7 H24 3.4683 no .
C8 H10 3.2931 no .
C8 H12 3.1967 no .
C8 H14 2.9734 no .
C8 H24 3.4954 no .
C8 H25A 3.1484 no .
C8 H25A 3.5935 no 2_555
C8 H25B 3.1501 no .
C8 H25C 2.5377 no .
C9 H38 3.5008 no .
C10 H8 3.2938 no .
C10 H21 3.0200 no 2_555
C10 H25A 2.7107 no .
C10 H25B 2.7238 no .
C10 H25C 3.2647 no .
C10 H26 3.3031 no .
C10 H28 3.4374 no .
C10 H38 2.7849 no .
C11 H3 3.3081 no .
C11 H14 3.5539 no .
C11 H28 3.5035 no .
C11 H32 3.2963 no .
C11 H38 2.5082 no .
C12 H8 2.6700 no .
C12 H14 2.4729 no .
C12 H18 2.8094 no .
C12 H20 2.6390 no .
C12 H24 2.6743 no .
C13 H15 3.4666 no .
C13 H17 3.4991 no .
C13 H24 2.5760 no .
C14 H3 3.2413 no .
C14 H12 3.1154 no .
C14 H16 2.9529 no .
C14 H17 3.5232 no .
C14 H18 3.2087 no .
C14 H24 2.9395 no .
C15 H3 3.5300 no .
C15 H17 3.1834 no .
C16 H14 2.9058 no .
C16 H18 3.4196 no .
C16 H64 3.3782 no .
C16 H65 3.5637 no .
C17 H14 3.5217 no .
C17 H15 3.2412 no .
C17 H64 3.3452 no .
C17 H65 2.9125 no .
C18 H12 2.6703 no .
C18 H14 3.1342 no .
C18 H16 3.3796 no .
C18 H24 3.1725 no .
C18 H65 3.0709 no .
C19 H8 2.3948 no .
C19 H14 3.4499 no .
C19 H18 3.2020 no .
C19 H21 3.2409 no .
C19 H23 3.2728 no .
C20 H8 2.9248 no .
C20 H12 2.5917 no .
C20 H22 3.2129 no .
C20 H24 3.1780 no .
C20 H25A 3.3172 no 2_555
C21 H8 3.5919 no .
C21 H10 3.0028 no 2_555
C21 H23 3.2372 no .
C21 H25A 2.8935 no 2_555
C22 H20 3.1984 no .
C22 H24 3.2132 no .
C22 H25A 3.1006 no 2_555
C23 H8 3.4403 no .
C23 H21 3.2410 no .
C24 H8 2.7302 no .
C24 H12 3.2683 no .
C24 H14 3.5878 no .
C24 H20 3.1826 no .
C24 H22 3.2163 no .
C25 H8 2.7050 no .
C25 H8 3.4886 no 2_555
C25 H10 2.6166 no .
C25 H25C 3.2396 no 2_555
C26 H3 3.1431 no .
C26 H10 2.7159 no .
C26 H28 2.7614 no .
C26 H32 2.6284 no .
C26 H34 2.6451 no .
C26 H38 2.6927 no .
C27 H10 2.5765 no .
C27 H21 3.1541 no 2_555
C27 H29 3.2032 no .
C27 H31 3.2336 no .
C27 H34 3.1687 no .
C28 H10 2.7074 no .
C28 H21 3.1866 no 2_555
C28 H26 3.3553 no .
C28 H30 3.2091 no .
C28 H32 3.1784 no .
C29 H10 3.4764 no .
C29 H21 3.0287 no 2_555
C29 H31 3.2489 no .
C29 H32 3.5951 no .
C30 H21 2.9511 no 2_555
C30 H28 3.2137 no .
C30 H32 3.2199 no .
C31 H21 2.9792 no 2_555
C31 H29 3.2336 no .
C32 H10 3.2936 no .
C32 H20 3.5521 no 2_555
C32 H21 3.0388 no 2_555
C32 H26 2.6669 no .
C32 H28 3.1894 no .
C32 H29 3.5948 no .
C32 H30 3.2306 no .
C32 H53 3.2318 no .
C33 H3 2.7127 no .
C33 H10 3.5113 no .
C33 H28 2.6185 no .
C33 H35 3.1742 no .
C33 H37 3.2824 no .
C34 H3 3.0508 no .
C34 H26 2.6019 no .
C34 H28 3.2674 no .
C34 H36 3.2456 no .
C34 H38 3.2003 no .
C35 H3 3.4553 no .
C35 H37 3.1687 no .
C35 H38 3.5918 no .
C36 H34 3.2279 no .
C36 H38 3.2745 no .
C37 H3 3.3569 no .
C37 H35 3.1595 no .
C38 H3 2.8684 no .
C38 H26 3.2198 no .
C38 H28 2.9873 no .
C38 H34 3.2159 no .
C38 H35 3.5915 no .
C38 H36 3.2911 no .
C39 H4 2.7723 no .
C39 H41 3.2698 no .
C39 H43 3.2277 no .
C39 H45 2.7243 no .
C39 H48 3.3572 no 2_555
C39 H57 2.8802 no .
C39 H59 2.6153 no .
C39 H61 3.3728 no .
C40 H4 3.5858 no .
C40 H47 3.4188 no .
C40 H48 3.4011 no 2_555
C40 H51 3.4592 no .
C40 H57 2.5164 no .
C41 H43 3.2797 no .
C41 H45 3.2622 no .
C41 H48 3.1959 no 2_555
C41 H51 3.3035 no .
C41 H57 3.0221 no .
C41 H58A 3.2223 no .
C41 H58B 3.2075 no .
C41 H58C 2.6032 no .
C42 H48 2.9202 no 2_555
C42 H49 3.5452 no 2_555
C42 H61 3.5161 no .
C43 H41 3.2892 no .
C43 H48 2.9011 no 2_555
C43 H58A 2.7847 no .
C43 H58B 2.7921 no .
C43 H58C 3.3079 no .
C43 H59 3.2336 no .
C43 H61 2.7192 no .
C43 H71 3.2395 no .
C44 H4 3.3188 no .
C44 H48 3.1828 no 2_555
C44 H57 3.5850 no .
C44 H61 2.5929 no .
C44 H71 2.9481 no .
C45 H41 2.6524 no .
C45 H47 2.6726 no .
C45 H51 2.6570 no .
C45 H53 2.6224 no .
C45 H57 2.7888 no .
C46 H41 2.4686 no .
C46 H48 3.2883 no .
C46 H50 3.2919 no .
C46 H53 2.9154 no .
C47 H41 3.2496 no .
C47 H45 2.5667 no .
C47 H49 3.1925 no .
C47 H51 3.2458 no .
C48 H50 3.1970 no .
C49 H47 3.1826 no .
C49 H51 3.2707 no .
C49 H58A 3.1684 no 2_555
C50 H41 3.4437 no .
C50 H48 3.1951 no .
C51 H41 2.5892 no .
C51 H45 3.2176 no .
C51 H47 3.2325 no .
C51 H49 3.2843 no .
C51 H53 3.3189 no .
C52 H4 3.4628 no .
C52 H41 3.5130 no .
C52 H51 2.6236 no .
C52 H54 3.2525 no .
C52 H56 3.2275 no .
C53 H26 3.2509 no .
C53 H32 3.5375 no .
C53 H34 3.1532 no .
C53 H45 2.7001 no .
C53 H51 3.0791 no .
C53 H55 3.2752 no .
C53 H57 3.2035 no .
C54 H34 2.7744 no .
C54 H56 3.1866 no .
C55 H34 3.1969 no .
C55 H53 3.2623 no .
C55 H57 3.2603 no .
C56 H4 3.5600 no .
C56 H54 3.1810 no .
C57 H4 3.0255 no .
C57 H45 3.2271 no .
C57 H51 3.1852 no .
C57 H53 3.2015 no .
C57 H55 3.2834 no .
C58 H41 2.7681 no .
C58 H43 2.6431 no .
C58 H49 3.3553 no 2_555
C59 H4 3.3815 no .
C59 H43 2.6525 no .
C59 H61 2.6870 no .
C59 H65 2.6625 no .
C59 H67 2.7141 no .
C59 H71 2.5825 no .
C60 H4 2.7791 no .
C60 H43 3.5119 no .
C60 H62 3.2111 no .
C60 H64 3.2209 no .
C60 H67 2.4391 no .
C61 H4 2.9959 no .
C61 H43 3.4383 no .
C61 H59 3.2571 no .
C61 H63 3.3754 no .
C61 H65 3.1873 no .
C61 H67 2.9442 no .
C62 H4 3.2950 no .
C62 H64 3.2629 no .
C62 H65 3.5849 no .
C63 H4 3.3848 no .
C63 H61 3.3980 no .
C63 H65 3.0310 no .
C64 H4 3.3193 no .
C64 H62 3.2343 no .
C65 H4 3.0448 no .
C65 H59 2.6382 no .
C65 H61 3.2389 no .
C65 H62 3.5865 no .
C65 H63 3.0474 no .
C65 H67 2.7741 no .
C66 H43 2.5503 no .
C66 H61 3.3997 no .
C66 H65 3.2925 no .
C66 H68 3.1739 no .
C66 H70 3.1994 no .
C67 H43 3.3240 no .
C67 H59 3.1767 no .
C67 H61 3.5890 no .
C67 H65 3.3714 no .
C67 H69 3.1765 no .
C67 H71 3.1192 no .
C68 H70 3.3578 no .
C69 H67 3.1803 no .
C69 H71 3.2144 no .
C70 H68 3.3426 no .
C71 H43 2.8976 no .
C71 H59 2.7276 no .
C71 H67 3.1000 no .
C71 H69 3.2319 no .
H3 H4 2.4940 no .
H3 H14 3.1854 no .
H3 H26 2.9488 no .
H3 H34 3.5019 no .
H3 H38 3.2145 no .
H4 H57 2.8521 no .
H4 H59 3.3431 no .
H4 H61 3.4655 no .
H4 H65 3.5621 no .
H8 H12 3.4051 no .
H8 H14 3.3733 no .
H8 H20 3.3361 no .
H8 H24 3.0159 no .
H8 H25A 3.3551 no .
H8 H25A 2.8140 no 2_555
H8 H25B 3.3764 no .
H8 H25C 2.3570 no .
H8 H25C 3.4029 no 2_555
H10 H21 2.3153 no 2_555
H10 H25A 2.6408 no .
H10 H25B 2.6740 no .
H10 H25C 3.5503 no .
H10 H26 3.5573 no .
H10 H28 2.8246 no .
H10 H38 3.0385 no .
H12 H14 3.2426 no .
H12 H18 2.6805 no .
H12 H20 2.3966 no .
H12 H24 3.5313 no .
H12 H59 3.5550 no .
H14 H15 2.4216 no .
H14 H24 3.0364 no .
H14 H38 3.1183 no .
H15 H16 2.1859 no .
H15 H37 3.2629 no .
H16 H17 2.0860 no .
H16 H64 3.1141 no .
H17 H18 2.8371 no .
H17 H64 3.2662 no .
H17 H65 2.9386 no .
H18 H24 3.5415 no .
H18 H59 3.3455 no .
H18 H65 3.1709 no .
H20 H21 2.3039 no .
H20 H32 3.4696 no 2_555
H21 H22 2.3245 no .
H21 H25A 3.0312 no 2_555
H21 H29 3.5229 no 2_555
H21 H30 3.4304 no 2_555
H21 H31 3.4787 no 2_555
H21 H32 3.5537 no 2_555
H22 H23 2.3418 no .
H22 H25A 3.4155 no 2_555
H23 H24 2.2937 no .
H25A H25C 3.1462 no 2_555
H25C H25C 2.5150 no 2_555
H26 H32 2.4229 no .
H26 H34 2.4934 no .
H26 H38 3.4819 no .
H26 H45 3.1276 no .
H26 H53 3.0200 no .
H28 H29 2.2899 no .
H28 H34 3.5861 no .
H28 H38 3.1157 no .
H29 H30 2.2425 no .
H30 H31 2.4294 no .
H31 H32 2.3289 no .
H32 H45 3.3795 no .
H32 H53 2.7164 no .
H34 H35 2.2676 no .
H34 H53 3.3604 no .
H34 H54 2.8012 no .
H34 H55 3.4645 no .
H35 H36 2.2252 no .
H36 H37 2.4169 no .
H37 H38 2.3347 no .
H41 H45 3.4857 no .
H41 H51 2.6920 no .
H41 H57 3.4074 no .
H41 H58A 3.4315 no .
H41 H58B 3.4223 no .
H41 H58C 2.4261 no .
H43 H48 3.2911 no 2_555
H43 H49 3.5770 no 2_555
H43 H58A 2.6898 no .
H43 H58B 2.7115 no .
H43 H58C 3.5676 no .
H43 H59 3.4895 no .
H43 H61 2.7970 no .
H43 H71 3.0649 no .
H45 H47 2.4179 no .
H45 H51 3.5261 no .
H45 H53 2.5679 no .
H45 H57 3.4652 no .
H47 H47 3.0792 no 2_555
H47 H48 2.2582 no .
H48 H49 2.2686 no .
H48 H58A 3.4064 no 2_555
H48 H71 3.0465 no 2_555
H49 H50 2.3320 no .
H49 H58A 2.5343 no 2_555
H50 H51 2.3705 no .
H51 H53 3.3171 no .
H51 H57 3.4622 no .
H53 H54 2.3093 no .
H54 H55 2.3121 no .
H55 H56 2.3520 no .
H56 H57 2.3178 no .
H57 H61 3.3830 no .
H59 H61 3.5693 no .
H59 H65 2.4421 no .
H59 H67 3.2982 no .
H59 H71 2.5764 no .
H61 H62 2.4611 no .
H61 H67 3.2640 no .
H62 H63 2.4293 no .
H63 H64 2.2356 no .
H64 H65 2.1760 no .
H65 H67 2.8794 no .
H67 H68 2.1592 no .
H68 H69 2.4621 no .
H69 H70 2.4423 no .
H70 H71 2.2878 no .
C8 H58C 3.1958 no 1_545
C9 H29 3.4651 no 3_556
C9 H58C 3.4625 no 1_545
C10 H29 3.0205 no 3_556
C16 H63 3.2634 no 7_556
C17 H63 3.2526 no 7_556
C22 H28 3.5194 no 4_554
C23 H36 3.3899 no 4_554
C23 H58A 2.8709 no 1_545
C24 H58A 3.0942 no 1_545
C24 H58B 3.2796 no 1_545
C25 H29 3.3531 no 3_556
C25 H58C 3.1430 no 1_545
C27 H50 3.3157 no 3_566
C28 H22 3.5921 no 4_555
C28 H28 3.5437 no 3_556
C28 H29 3.3256 no 3_556
C28 H50 2.7984 no 3_566
C28 H51 3.5748 no 3_566
C29 H10 3.3605 no 3_556
C29 H25B 3.1843 no 3_556
C29 H28 3.2607 no 3_556
C29 H50 3.1170 no 3_566
C29 H51 3.1897 no 3_566
C30 H51 2.9157 no 3_566
C31 H51 3.0783 no 3_566
C32 H51 3.4660 no 3_566
C33 H22 3.3980 no 4_555
C34 H22 3.3558 no 4_555
C34 H50 3.1177 no 3_566
C35 H22 3.0834 no 4_555
C35 H23 3.2676 no 4_555
C35 H49 3.4005 no 3_566
C36 H22 2.9125 no 4_555
C36 H23 3.0469 no 4_555
C37 H22 2.9167 no 4_555
C38 H22 3.1591 no 4_555
C46 H54 3.1365 no 3_566
C47 H54 3.3395 no 3_566
C48 H54 3.3498 no 3_566
C49 H34 3.4762 no 3_566
C49 H35 3.5913 no 3_566
C49 H54 3.2009 no 3_566
C50 H25B 3.2041 no 1_565
C50 H34 3.1702 no 3_566
C50 H54 3.0068 no 3_566
C51 H25B 3.4873 no 1_565
C51 H54 2.9445 no 3_566
C53 H53 3.2457 no 3_566
C53 H54 3.3361 no 3_566
C54 H31 3.2540 no 3_566
C54 H53 3.1361 no 3_566
C55 H31 2.8360 no 3_566
C55 H70 3.0397 no 4_565
C56 H31 2.9529 no 3_566
C56 H70 3.3607 no 4_565
C57 H31 3.4975 no 3_566
C58 H8 3.3548 no 1_565
C58 H23 3.3646 no 1_565
C58 H24 3.1961 no 1_565
C58 H25C 3.4826 no 1_565
C63 H16 2.9402 no 7_556
C63 H17 3.4956 no 7_556
C64 H16 3.1125 no 7_556
C70 H35 3.4672 no 4_564
C70 H55 3.1437 no 4_564
C71 H55 3.3593 no 4_564
H8 C58 3.3548 no 1_545
H8 H58A 3.3825 no 1_545
H8 H58B 3.4786 no 1_545
H8 H58C 2.7088 no 1_545
H10 C29 3.3605 no 3_556
H10 H28 3.5147 no 3_556
H10 H29 2.4675 no 3_556
H16 C63 2.9402 no 7_556
H16 C64 3.1125 no 7_556
H16 H63 2.6010 no 7_556
H16 H64 2.8950 no 7_556
H17 C63 3.4956 no 7_556
H17 H63 2.6923 no 7_556
H17 H64 3.4548 no 7_556
H21 H28 3.3857 no 4_554
H22 C28 3.5921 no 4_554
H22 C33 3.3980 no 4_554
H22 C34 3.3558 no 4_554
H22 C35 3.0834 no 4_554
H22 C36 2.9125 no 4_554
H22 C37 2.9167 no 4_554
H22 C38 3.1591 no 4_554
H22 H28 2.7432 no 4_554
H22 H35 3.5720 no 4_554
H22 H36 3.3295 no 4_554
H22 H37 3.3249 no 4_554
H22 H50 3.1840 no 2_545
H23 C35 3.2676 no 4_554
H23 C36 3.0469 no 4_554
H23 C58 3.3646 no 1_545
H23 H35 3.1716 no 4_554
H23 H36 2.8269 no 4_554
H23 H49 3.1033 no 2_545
H23 H58A 2.5340 no 1_545
H23 H58B 3.3954 no 1_545
H24 C58 3.1961 no 1_545
H24 H58A 2.9559 no 1_545
H24 H58B 2.7159 no 1_545
H24 H58C 3.4345 no 1_545
H25A H50 3.4311 no 1_545
H25B C29 3.1843 no 3_556
H25B C50 3.2041 no 1_545
H25B C51 3.4873 no 1_545
H25B H29 2.6217 no 3_556
H25B H41 3.1614 no 1_545
H25B H50 2.9274 no 1_545
H25B H51 3.4396 no 1_545
H25B H58C 3.1364 no 1_545
H25C C58 3.4826 no 1_545
H25C H41 3.2921 no 1_545
H25C H58C 2.5266 no 1_545
H28 C22 3.5194 no 4_555
H28 C28 3.5437 no 3_556
H28 C29 3.2607 no 3_556
H28 H10 3.5147 no 3_556
H28 H21 3.3857 no 4_555
H28 H22 2.7432 no 4_555
H28 H28 3.4131 no 3_556
H28 H29 2.8142 no 3_556
H28 H50 2.8146 no 3_566
H29 C9 3.4651 no 3_556
H29 C10 3.0205 no 3_556
H29 C25 3.3531 no 3_556
H29 C28 3.3256 no 3_556
H29 H10 2.4675 no 3_556
H29 H25B 2.6217 no 3_556
H29 H28 2.8142 no 3_556
H29 H38 3.0958 no 3_556
H29 H50 3.3621 no 3_566
H30 H38 3.5496 no 3_556
H30 H51 3.1881 no 3_566
H31 C54 3.2540 no 3_566
H31 C55 2.8360 no 3_566
H31 C56 2.9529 no 3_566
H31 C57 3.4975 no 3_566
H31 H51 3.4379 no 3_566
H31 H55 3.0465 no 3_566
H31 H56 3.2164 no 3_566
H34 C49 3.4762 no 3_566
H34 C50 3.1702 no 3_566
H34 H49 3.3773 no 3_566
H34 H50 2.8560 no 3_566
H35 C49 3.5913 no 3_566
H35 C70 3.4672 no 4_565
H35 H22 3.5720 no 4_555
H35 H23 3.1716 no 4_555
H35 H49 2.9329 no 3_566
H35 H70 2.9496 no 4_565
H36 C23 3.3899 no 4_555
H36 H22 3.3295 no 4_555
H36 H23 2.8269 no 4_555
H37 H22 3.3249 no 4_555
H38 H29 3.0958 no 3_556
H38 H30 3.5496 no 3_556
H41 H25B 3.1614 no 1_565
H41 H25C 3.2921 no 1_565
H49 C35 3.4005 no 3_566
H49 H23 3.1033 no 2_565
H49 H34 3.3773 no 3_566
H49 H35 2.9329 no 3_566
H50 C27 3.3157 no 3_566
H50 C28 2.7984 no 3_566
H50 C29 3.1170 no 3_566
H50 C34 3.1177 no 3_566
H50 H22 3.1840 no 2_565
H50 H25A 3.4311 no 1_565
H50 H25B 2.9274 no 1_565
H50 H28 2.8146 no 3_566
H50 H29 3.3621 no 3_566
H50 H34 2.8560 no 3_566
H50 H54 3.4647 no 3_566
H51 C28 3.5748 no 3_566
H51 C29 3.1897 no 3_566
H51 C30 2.9157 no 3_566
H51 C31 3.0783 no 3_566
H51 C32 3.4660 no 3_566
H51 H25B 3.4396 no 1_565
H51 H30 3.1881 no 3_566
H51 H31 3.4379 no 3_566
H51 H54 3.3489 no 3_566
H53 C53 3.2457 no 3_566
H53 C54 3.1361 no 3_566
H53 H53 2.9583 no 3_566
H53 H54 2.6733 no 3_566
H54 C46 3.1365 no 3_566
H54 C47 3.3395 no 3_566
H54 C48 3.3498 no 3_566
H54 C49 3.2009 no 3_566
H54 C50 3.0068 no 3_566
H54 C51 2.9445 no 3_566
H54 C53 3.3361 no 3_566
H54 H50 3.4647 no 3_566
H54 H51 3.3489 no 3_566
H54 H53 2.6733 no 3_566
H55 C70 3.1437 no 4_565
H55 C71 3.3593 no 4_565
H55 H31 3.0465 no 3_566
H55 H70 2.4395 no 4_565
H55 H71 2.8072 no 4_565
H56 H31 3.2164 no 3_566
H56 H70 3.0504 no 4_565
H58A C23 2.8709 no 1_565
H58A C24 3.0942 no 1_565
H58A H8 3.3825 no 1_565
H58A H23 2.5340 no 1_565
H58A H24 2.9559 no 1_565
H58B C24 3.2796 no 1_565
H58B H8 3.4786 no 1_565
H58B H23 3.3954 no 1_565
H58B H24 2.7159 no 1_565
H58C C8 3.1958 no 1_565
H58C C9 3.4625 no 1_565
H58C C25 3.1430 no 1_565
H58C H8 2.7088 no 1_565
H58C H24 3.4345 no 1_565
H58C H25B 3.1364 no 1_565
H58C H25C 2.5266 no 1_565
H63 C16 3.2634 no 7_556
H63 C17 3.2526 no 7_556
H63 H16 2.6010 no 7_556
H63 H17 2.6923 no 7_556
H64 H16 2.8950 no 7_556
H64 H17 3.4548 no 7_556
H64 H64 3.0852 no 7_556
H70 C55 3.0397 no 4_564
H70 C56 3.3607 no 4_564
H70 H35 2.9496 no 4_564
H70 H55 2.4395 no 4_564
H70 H56 3.0504 no 4_564
H71 H55 2.8072 no 4_564

loop_
_geom_torsion_atom_site_label_1
_geom_torsion_atom_site_label_2
_geom_torsion_atom_site_label_3
_geom_torsion_atom_site_label_4
_geom_torsion
_geom_torsion_publ_flag
_geom_torsion_site_symmetry_1
_geom_torsion_site_symmetry_3
_geom_torsion_site_symmetry_4
Cl1 Pd1 Cl1 Pd1 -17.46(11) no . 2_555 2_555
Cl1 Pd1 Cl1 Pd1 18.01(12) no 2_555 . 2_555
Cl2 Pd1 Cl1 Pd1 -160.82(12) no . . 2_555
Cl1 Pd1 C1 N2 66.0(12) no 2_555 . .
Cl1 Pd1 C1 N5 -113.8(13) no 2_555 . .
C1 Pd1 Cl1 Pd1 168.9(5) no . 2_555 2_555
Cl2 Pd1 C1 N2 -115.0(11) no . . .
Cl2 Pd1 C1 N5 65.2(13) no . . .
C1 N2 C3 C4 3.8(18) no . . .
C3 N2 C1 Pd1 176.9(12) no . . .
C3 N2 C1 N5 -3.2(18) no . . .
C1 N2 C6 C7 72.8(18) no . . .
C1 N2 C6 C11 -108.8(16) no . . .
C6 N2 C1 Pd1 -4(3) no . . .
C6 N2 C1 N5 175.7(13) no . . .
C3 N2 C6 C7 -108.5(16) no . . .
C3 N2 C6 C11 70.0(18) no . . .
C6 N2 C3 C4 -175.1(13) no . . .
C1 N5 C4 C3 1.3(18) no . . .
C4 N5 C1 Pd1 -179.0(13) no . . .
C4 N5 C1 N2 1.1(17) no . . .
C1 N5 C39 C40 78(2) no . . .
C1 N5 C39 C44 -106.2(16) no . . .
C39 N5 C1 Pd1 5(3) no . . .
C39 N5 C1 N2 -175.1(13) no . . .
C4 N5 C39 C40 -97.3(16) no . . .
C4 N5 C39 C44 78.2(19) no . . .
C39 N5 C4 C3 177.6(13) no . . .
N2 C3 C4 N5 -3.0(19) no . . .
N2 C6 C7 C8 -172.2(9) no . . .
N2 C6 C7 C12 4.8(16) no . . .
N2 C6 C11 C10 174.1(9) no . . .
N2 C6 C11 C26 -9.3(16) no . . .
C7 C6 C11 C10 -7.5(17) no . . .
C7 C6 C11 C26 169.2(10) no . . .
C11 C6 C7 C8 9.4(17) no . . .
C11 C6 C7 C12 -173.6(10) no . . .
C6 C7 C8 C9 -7.5(19) no . . .
C6 C7 C12 C13 70.4(15) no . . .
C6 C7 C12 C19 -162.9(10) no . . .
C8 C7 C12 C13 -112.6(13) no . . .
C8 C7 C12 C19 14.2(16) no . . .
C12 C7 C8 C9 175.5(10) no . . .
C7 C8 C9 C10 3.9(19) no . . .
C7 C8 C9 C25 -177.3(11) no . . .
C8 C9 C10 C11 -2.4(18) no . . .
C25 C9 C10 C11 178.8(11) no . . .
C9 C10 C11 C6 4.1(18) no . . .
C9 C10 C11 C26 -172.4(11) no . . .
C6 C11 C26 C27 152.6(11) no . . .
C6 C11 C26 C33 -83.7(14) no . . .
C10 C11 C26 C27 -31.0(16) no . . .
C10 C11 C26 C33 92.8(15) no . . .
C7 C12 C13 C14 17(3) no . . .
C7 C12 C13 C18 -164.6(14) no . . .
C7 C12 C19 C20 86.1(16) no . . .
C7 C12 C19 C24 -93.8(14) no . . .
C13 C12 C19 C20 -148.5(15) no . . .
C13 C12 C19 C24 32(3) no . . .
C19 C12 C13 C14 -109(3) no . . .
C19 C12 C13 C18 70(2) no . . .
C12 C13 C14 C15 -178(3) no . . .
C12 C13 C18 C17 -179.0(16) no . . .
C14 C13 C18 C17 -0(3) no . . .
C18 C13 C14 C15 3(6) no . . .
C13 C14 C15 C16 -1(7) no . . .
C14 C15 C16 C17 -6(7) no . . .
C15 C16 C17 C18 9(8) no . . .
C16 C17 C18 C13 -3(4) no . . .
C12 C19 C20 C21 -175.8(14) no . . .
C12 C19 C24 C23 177.3(14) no . . .
C20 C19 C24 C23 -3(3) no . . .
C24 C19 C20 C21 4(3) no . . .
C19 C20 C21 C22 -5(3) no . . .
C20 C21 C22 C23 5(3) no . . .
C21 C22 C23 C24 -3(3) no . . .
C22 C23 C24 C19 2(3) no . . .
C11 C26 C27 C28 92.3(13) no . . .
C11 C26 C27 C32 -86.4(15) no . . .
C11 C26 C33 C34 158.1(14) no . . .
C11 C26 C33 C38 -15(3) no . . .
C27 C26 C33 C34 -78.2(17) no . . .
C27 C26 C33 C38 108.5(16) no . . .
C33 C26 C27 C28 -32.4(17) no . . .
C33 C26 C27 C32 148.9(13) no . . .
C26 C27 C28 C29 -175.7(11) no . . .
C26 C27 C32 C31 177.7(12) no . . .
C28 C27 C32 C31 -1(3) no . . .
C32 C27 C28 C29 3(2) no . . .
C27 C28 C29 C30 -4(3) no . . .
C28 C29 C30 C31 2(3) no . . .
C29 C30 C31 C32 1(3) no . . .
C30 C31 C32 C27 -1(3) no . . .
C26 C33 C34 C35 -173.3(15) no . . .
C26 C33 C38 C37 173.2(15) no . . .
C34 C33 C38 C37 -0(3) no . . .
C38 C33 C34 C35 0(3) no . . .
C33 C34 C35 C36 0(4) no . . .
C34 C35 C36 C37 -1(4) no . . .
C35 C36 C37 C38 1(3) no . . .
C36 C37 C38 C33 -0(3) no . . .
N5 C39 C40 C41 -179.4(10) no . . .
N5 C39 C40 C45 0.1(17) no . . .
N5 C39 C44 C43 -179.2(10) no . . .
N5 C39 C44 C59 -2(2) no . . .
C40 C39 C44 C43 -3.8(19) no . . .
C40 C39 C44 C59 173.6(12) no . . .
C44 C39 C40 C41 5(2) no . . .
C44 C39 C40 C45 -175.2(11) no . . .
C39 C40 C41 C42 -4(2) no . . .
C39 C40 C45 C46 -154.8(11) no . . .
C39 C40 C45 C52 79.8(14) no . . .
C41 C40 C45 C46 24.7(16) no . . .
C41 C40 C45 C52 -100.7(13) no . . .
C45 C40 C41 C42 176.7(10) no . . .
C40 C41 C42 C43 1(2) no . . .
C40 C41 C42 C58 -177.9(12) no . . .
C41 C42 C43 C44 -0(3) no . . .
C58 C42 C43 C44 179.0(13) no . . .
C42 C43 C44 C39 1(3) no . . .
C42 C43 C44 C59 -175.9(14) no . . .
C39 C44 C59 C60 -79.0(16) no . . .
C39 C44 C59 C66 156.9(12) no . . .
C43 C44 C59 C60 98.1(17) no . . .
C43 C44 C59 C66 -26(2) no . . .
C40 C45 C46 C47 88.1(15) no . . .
C40 C45 C46 C51 -89.7(16) no . . .
C40 C45 C52 C53 -171.1(12) no . . .
C40 C45 C52 C57 8(2) no . . .
C46 C45 C52 C53 63.8(17) no . . .
C46 C45 C52 C57 -117.3(17) no . . .
C52 C45 C46 C47 -150.6(13) no . . .
C52 C45 C46 C51 32(2) no . . .
C45 C46 C47 C48 178.8(16) no . . .
C45 C46 C51 C50 178.7(14) no . . .
C47 C46 C51 C50 1(3) no . . .
C51 C46 C47 C48 -3(3) no . . .
C46 C47 C48 C49 3(3) no . . .
C47 C48 C49 C50 0(3) no . . .
C48 C49 C50 C51 -3(3) no . . .
C49 C50 C51 C46 2(3) no . . .
C45 C52 C53 C54 -177.0(13) no . . .
C45 C52 C57 C56 179.6(13) no . . .
C53 C52 C57 C56 -2(3) no . . .
C57 C52 C53 C54 4(3) no . . .
C52 C53 C54 C55 -5(3) no . . .
C53 C54 C55 C56 3(3) no . . .
C54 C55 C56 C57 -0(3) no . . .
C55 C56 C57 C52 -0(3) no . . .
C44 C59 C60 C61 -36(3) no . . .
C44 C59 C60 C65 145.5(16) no . . .
C44 C59 C66 C67 126.5(15) no . . .
C44 C59 C66 C71 -64(2) no . . .
C60 C59 C66 C67 3(2) no . . .
C60 C59 C66 C71 172.1(15) no . . .
C66 C59 C60 C61 91(2) no . . .
C66 C59 C60 C65 -87.8(19) no . . .
C59 C60 C61 C62 174.5(18) no . . .
C59 C60 C65 C64 -169.8(17) no . . .
C61 C60 C65 C64 12(4) no . . .
C65 C60 C61 C62 -7(4) no . . .
C60 C61 C62 C63 -2(5) no . . .
C61 C62 C63 C64 7(6) no . . .
C62 C63 C64 C65 -4(6) no . . .
C63 C64 C65 C60 -5(5) no . . .
C59 C66 C67 C68 -174(2) no . . .
C59 C66 C71 C70 179.1(18) no . . .
C67 C66 C71 C70 -11(4) no . . .
C71 C66 C67 C68 16(4) no . . .
C66 C67 C68 C69 -14(6) no . . .
C67 C68 C69 C70 7(5) no . . .
C68 C69 C70 C71 -2(4) no . . .
C69 C70 C71 C66 5(4) no . . .
